data_4127670
loop_
_publ_author_name
'Thanzeel, F. Yushra'
'Sripada, Archita'
'Wolf, Christian'

_publ_section_title
;
 Quantitative Chiroptical Sensing of Free Amino Acids, Biothiols, Amines,
 and Amino Alcohols with an Aryl Fluoride Probe.
;
_journal_issue 41
_journal_name_full 'Journal of the American Chemical Society'
_journal_page_first 16382
_journal_page_last 16387
_journal_paper_doi 10.1021/jacs.9b07588
_journal_volume 141
_journal_year 2019
_chemical_formula_moiety 'C13 H8 F N3 O5'
_chemical_formula_sum 'C13 H8 F N3 O5'
_chemical_formula_weight 305.22
_space_group_crystal_system monoclinic
_space_group_IT_number 14
_space_group_name_Hall '-P 2ybc'
_space_group_name_H-M_alt 'P 1 21/c 1'
_symmetry_space_group_name_Hall '-P 2ybc'
_symmetry_space_group_name_H-M 'P 1 21/c 1'
_atom_sites_solution_hydrogens mixed
_atom_sites_solution_primary intrinsic
_audit_creation_method SHELXL-2018/3
_cell_angle_alpha 90
_cell_angle_beta 93.763(3)
_cell_angle_gamma 90
_cell_formula_units_Z 4
_cell_length_a 6.2521(15)
_cell_length_b 7.8349(19)
_cell_length_c 24.818(6)
_cell_measurement_reflns_used 9929
_cell_measurement_temperature 100(2)
_cell_measurement_theta_max 28.39
_cell_measurement_theta_min 2.73
_cell_volume 1213.1(5)
_computing_cell_refinement 'SAINT V8.37A (Bruker, 2005)'
_computing_data_collection 'APEX3 V2016.5-0 (Bruker, 2016)'
_computing_data_reduction
; 
SAINT V8.37A, XPREP v2014/2, SADABS V2016/2 (Bruker, 2016) 
;
_computing_molecular_graphics 'SHELXLE v932 (Hubschle, 2011)'
_computing_publication_material 'XCIF V2014-2 (Bruker, 2014)'
_computing_structure_refinement 'SHELX-2018-3 (Sheldrick, 2015)'
_computing_structure_solution 'SHELX-2014-5 (Sheldrick, 2015)'
_diffrn_ambient_temperature 100(2)
_diffrn_measured_fraction_theta_full 1.000
_diffrn_measured_fraction_theta_max 0.996
_diffrn_measurement_device 'Bruker APEX DUO/ApexII CCD'
_diffrn_measurement_method 'profile data from \f and \w scans'
_diffrn_radiation_monochromator 'multilayer mirrors'
_diffrn_radiation_source 'fine-focus sealed tube'
_diffrn_radiation_type MoK\a
_diffrn_radiation_wavelength 0.71073
_diffrn_reflns_av_R_equivalents 0.0238
_diffrn_reflns_av_unetI/netI 0.0089
_diffrn_reflns_Laue_measured_fraction_full 1.000
_diffrn_reflns_Laue_measured_fraction_max 0.996
_diffrn_reflns_limit_h_max 8
_diffrn_reflns_limit_h_min -8
_diffrn_reflns_limit_k_max 10
_diffrn_reflns_limit_k_min -10
_diffrn_reflns_limit_l_max 33
_diffrn_reflns_limit_l_min -33
_diffrn_reflns_number 37193
_diffrn_reflns_point_group_measured_fraction_full 1.000
_diffrn_reflns_point_group_measured_fraction_max 0.996
_diffrn_reflns_theta_full 25.242
_diffrn_reflns_theta_max 28.389
_diffrn_reflns_theta_min 2.727
_exptl_absorpt_coefficient_mu 0.141
_exptl_absorpt_correction_T_max 0.98962
_exptl_absorpt_correction_T_min 0.91925
_exptl_absorpt_correction_type multi-scan
_exptl_absorpt_process_details 'SADABS V2016/2 (Bruker, 2016)'
_exptl_crystal_colour colourless
_exptl_crystal_density_diffrn 1.671
_exptl_crystal_density_method 'not measured'
_exptl_crystal_description plate
_exptl_crystal_F_000 624
_exptl_crystal_size_max 0.925
_exptl_crystal_size_mid 0.489
_exptl_crystal_size_min 0.140
_refine_diff_density_max 0.368
_refine_diff_density_min -0.269
_refine_diff_density_rms 0.053
_refine_ls_extinction_method none
_refine_ls_goodness_of_fit_ref 1.032
_refine_ls_hydrogen_treatment mixed
_refine_ls_matrix_type full
_refine_ls_number_parameters 202
_refine_ls_number_reflns 3050
_refine_ls_number_restraints 0
_refine_ls_restrained_S_all 1.032
_refine_ls_R_factor_all 0.0332
_refine_ls_R_factor_gt 0.0320
_refine_ls_shift/su_max 0.001
_refine_ls_shift/su_mean 0.000
_refine_ls_structure_factor_coef Fsqd
_refine_ls_weighting_details 'w=1/[\s^2^(Fo^2^)+(0.0474P)^2^+0.5652P] where P=(Fo^2^+2Fc^2^)/3'
_refine_ls_weighting_scheme calc
_refine_ls_wR_factor_gt 0.0876
_refine_ls_wR_factor_ref 0.0888
_reflns_Friedel_coverage 0.000
_reflns_number_gt 2900
_reflns_number_total 3050
_reflns_threshold_expression 'I > 2\s(I)'
_cod_data_source_file ja9b07588_si_002.cif
_cod_data_source_block 14_a
_cod_database_code 4127670
_shelx_shelxl_version_number 2018/3
_shelx_space_group_comment
;
The symmetry employed for this shelxl refinement is uniquely defined
by the following loop, which should always be used as a source of
symmetry information in preference to the above space-group names.
They are only intended as comments.
;
_shelx_estimated_absorpt_t_min 0.881
_shelx_estimated_absorpt_t_max 0.981

loop_
_space_group_symop_operation_xyz
'x, y, z'
'-x, y+1/2, -z+1/2'
'-x, -y, -z'
'x, -y-1/2, z-1/2'

loop_
_atom_site_label
_atom_site_type_symbol
_atom_site_fract_x
_atom_site_fract_y
_atom_site_fract_z
_atom_site_U_iso_or_equiv
_atom_site_adp_type
_atom_site_occupancy
_atom_site_site_symmetry_order
_atom_site_calc_flag
_atom_site_refinement_flags_posn
_atom_site_refinement_flags_adp
F1 F 0.63602(10) 0.55938(9) 0.71380(2) 0.02213(15) Uani 1 1 d . .
O1 O 0.30493(15) 0.61130(11) 0.77252(3) 0.02784(19) Uani 1 1 d . .
O2 O 0.08060(14) 0.40005(13) 0.77302(3) 0.0294(2) Uani 1 1 d . .
O3 O -0.10664(11) 0.12894(10) 0.60852(3) 0.01813(16) Uani 1 1 d . .
H3A H 0.371(2) 0.210(2) 0.5296(6) 0.027 Uiso 1 1 d . U
O4 O 0.09558(11) 0.11946(10) 0.54120(3) 0.01733(16) Uani 1 1 d . .
O5 O 0.76997(11) 0.43420(9) 0.53780(3) 0.01722(16) Uani 1 1 d . .
N1 N 0.22311(14) 0.48121(12) 0.75289(3) 0.01915(18) Uani 1 1 d . .
N2 N 0.05861(12) 0.16643(10) 0.58728(3) 0.01289(16) Uani 1 1 d . .
N3 N 0.46472(13) 0.27780(10) 0.54647(3) 0.01229(16) Uani 1 1 d . .
C1 C 0.49357(15) 0.46871(12) 0.68269(4) 0.01482(19) Uani 1 1 d . .
C2 C 0.29644(16) 0.42093(13) 0.70148(4) 0.01496(19) Uani 1 1 d . .
C3 C 0.16059(15) 0.31847(12) 0.66945(4) 0.01389(18) Uani 1 1 d . .
H3 H 0.028951 0.280568 0.682340 0.017 Uiso 1 1 calc R U
C4 C 0.21686(14) 0.27110(11) 0.61843(4) 0.01189(18) Uani 1 1 d . .
C5 C 0.41335(14) 0.32336(11) 0.59780(4) 0.01133(18) Uani 1 1 d . .
C6 C 0.55199(15) 0.42121(12) 0.63236(4) 0.01357(18) Uani 1 1 d . .
H6 H 0.687600 0.454907 0.620821 0.016 Uiso 1 1 calc R U
C7 C 0.63588(14) 0.33436(12) 0.51858(4) 0.01190(18) Uani 1 1 d . .
C8 C 0.64542(14) 0.26580(11) 0.46240(4) 0.01223(18) Uani 1 1 d . .
C9 C 0.47992(15) 0.17459(12) 0.43482(4) 0.01397(18) Uani 1 1 d . .
H9 H 0.351847 0.150471 0.451960 0.017 Uiso 1 1 calc R U
C10 C 0.50317(16) 0.11913(12) 0.38213(4) 0.01536(19) Uani 1 1 d . .
H10 H 0.390298 0.057829 0.363365 0.018 Uiso 1 1 calc R U
C11 C 0.69141(16) 0.15323(12) 0.35685(4) 0.01525(19) Uani 1 1 d . .
H11 H 0.706782 0.114980 0.320984 0.018 Uiso 1 1 calc R U
C12 C 0.85695(15) 0.24359(12) 0.38435(4) 0.01524(19) Uani 1 1 d . .
H12 H 0.985479 0.266414 0.367250 0.018 Uiso 1 1 calc R U
C13 C 0.83415(15) 0.30032(12) 0.43675(4) 0.01368(18) Uani 1 1 d . .
H13 H 0.946738 0.362670 0.455249 0.016 Uiso 1 1 calc R U

loop_
_atom_site_aniso_label
_atom_site_aniso_U_11
_atom_site_aniso_U_22
_atom_site_aniso_U_33
_atom_site_aniso_U_23
_atom_site_aniso_U_13
_atom_site_aniso_U_12
F1 0.0221(3) 0.0273(3) 0.0166(3) -0.0071(2) -0.0016(2) -0.0049(2)
O1 0.0380(5) 0.0275(4) 0.0185(4) -0.0087(3) 0.0055(3) -0.0034(4)
O2 0.0270(4) 0.0441(5) 0.0182(4) -0.0034(3) 0.0098(3) -0.0076(4)
O3 0.0131(3) 0.0213(4) 0.0205(4) 0.0015(3) 0.0050(3) -0.0044(3)
O4 0.0167(3) 0.0216(4) 0.0138(3) -0.0039(3) 0.0025(3) -0.0041(3)
O5 0.0169(3) 0.0175(3) 0.0175(3) -0.0026(3) 0.0037(3) -0.0060(3)
N1 0.0211(4) 0.0250(4) 0.0114(4) -0.0008(3) 0.0019(3) 0.0024(3)
N2 0.0120(3) 0.0128(4) 0.0139(4) 0.0015(3) 0.0012(3) -0.0005(3)
N3 0.0120(3) 0.0140(4) 0.0111(3) -0.0015(3) 0.0025(3) -0.0027(3)
C1 0.0162(4) 0.0149(4) 0.0129(4) -0.0009(3) -0.0019(3) -0.0007(3)
C2 0.0185(4) 0.0165(4) 0.0100(4) 0.0003(3) 0.0023(3) 0.0024(3)
C3 0.0143(4) 0.0150(4) 0.0127(4) 0.0026(3) 0.0029(3) 0.0013(3)
C4 0.0120(4) 0.0117(4) 0.0119(4) 0.0008(3) 0.0005(3) -0.0005(3)
C5 0.0124(4) 0.0106(4) 0.0111(4) 0.0012(3) 0.0014(3) 0.0011(3)
C6 0.0129(4) 0.0140(4) 0.0138(4) -0.0002(3) 0.0011(3) -0.0004(3)
C7 0.0117(4) 0.0112(4) 0.0130(4) 0.0016(3) 0.0021(3) 0.0004(3)
C8 0.0133(4) 0.0110(4) 0.0126(4) 0.0012(3) 0.0028(3) 0.0007(3)
C9 0.0134(4) 0.0148(4) 0.0141(4) 0.0010(3) 0.0033(3) -0.0016(3)
C10 0.0173(4) 0.0151(4) 0.0138(4) 0.0000(3) 0.0011(3) -0.0027(3)
C11 0.0191(4) 0.0142(4) 0.0127(4) 0.0007(3) 0.0039(3) 0.0015(3)
C12 0.0142(4) 0.0151(4) 0.0170(4) 0.0023(3) 0.0060(3) 0.0011(3)
C13 0.0127(4) 0.0132(4) 0.0153(4) 0.0013(3) 0.0025(3) -0.0008(3)

loop_
_atom_type_symbol
_atom_type_description
_atom_type_scat_dispersion_real
_atom_type_scat_dispersion_imag
_atom_type_scat_source
C C 0.0033 0.0016 'International Tables Vol C Tables 4.2.6.8 and 6.1.1.4'
H H 0.0000 0.0000 'International Tables Vol C Tables 4.2.6.8 and 6.1.1.4'
F F 0.0171 0.0103 'International Tables Vol C Tables 4.2.6.8 and 6.1.1.4'
N N 0.0061 0.0033 'International Tables Vol C Tables 4.2.6.8 and 6.1.1.4'
O O 0.0106 0.0060 'International Tables Vol C Tables 4.2.6.8 and 6.1.1.4'

loop_
_exptl_crystal_face_index_h
_exptl_crystal_face_index_k
_exptl_crystal_face_index_l
_exptl_crystal_face_perp_dist
1.00 1.00 1.00 0.2460
1.00 -1.00 0.00 0.1400
-1.00 0.00 0.00 0.2010
0.00 0.00 -1.00 0.0050
0.00 0.00 1.00 0.0700
-1.00 -1.00 0.00 0.3580
0.00 1.00 0.00 0.4680

loop_
_geom_angle_atom_site_label_1
_geom_angle_atom_site_label_2
_geom_angle_atom_site_label_3
_geom_angle
O1 N1 O2 124.31(9)
O1 N1 C2 117.93(9)
O2 N1 C2 117.74(9)
O3 N2 O4 122.68(8)
O3 N2 C4 117.77(8)
O4 N2 C4 119.55(8)
C5 N3 C7 127.77(8)
C5 N3 H3A 114.0(10)
C7 N3 H3A 118.1(10)
F1 C1 C6 117.36(8)
F1 C1 C2 121.07(9)
C6 C1 C2 121.55(9)
C3 C2 C1 119.07(9)
C3 C2 N1 118.27(9)
C1 C2 N1 122.60(9)
C2 C3 C4 119.84(9)
C2 C3 H3 120.1
C4 C3 H3 120.1
C3 C4 C5 121.92(8)
C3 C4 N2 115.37(8)
C5 C4 N2 122.70(8)
N3 C5 C6 122.16(8)
N3 C5 C4 121.10(8)
C6 C5 C4 116.73(8)
C1 C6 C5 120.78(9)
C1 C6 H6 119.6
C5 C6 H6 119.6
O5 C7 N3 122.89(9)
O5 C7 C8 121.67(8)
N3 C7 C8 115.44(8)
C9 C8 C13 119.57(9)
C9 C8 C7 124.39(8)
C13 C8 C7 116.03(8)
C10 C9 C8 119.91(8)
C10 C9 H9 120.0
C8 C9 H9 120.0
C9 C10 C11 120.33(9)
C9 C10 H10 119.8
C11 C10 H10 119.8
C12 C11 C10 119.85(9)
C12 C11 H11 120.1
C10 C11 H11 120.1
C13 C12 C11 120.10(9)
C13 C12 H12 119.9
C11 C12 H12 119.9
C12 C13 C8 120.23(9)
C12 C13 H13 119.9
C8 C13 H13 119.9

loop_
_geom_bond_atom_site_label_1
_geom_bond_atom_site_label_2
_geom_bond_distance
F1 C1 1.3430(11)
O1 N1 1.2269(13)
O2 N1 1.2273(13)
O3 N2 1.2260(11)
O4 N2 1.2374(11)
O5 C7 1.2207(12)
N1 C2 1.4621(12)
N2 C4 1.4659(12)
N3 C5 1.3808(12)
N3 C7 1.3849(12)
N3 H3A 0.877(16)
C1 C6 1.3753(13)
C1 C2 1.3972(14)
C2 C3 1.3818(14)
C3 C4 1.3867(13)
C3 H3 0.9500
C4 C5 1.4219(12)
C5 C6 1.4062(13)
C6 H6 0.9500
C7 C8 1.4989(13)
C8 C9 1.3989(13)
C8 C13 1.4033(13)
C9 C10 1.3945(13)
C9 H9 0.9500
C10 C11 1.3954(13)
C10 H10 0.9500
C11 C12 1.3948(14)
C11 H11 0.9500
C12 C13 1.3904(13)
C12 H12 0.9500
C13 H13 0.9500

loop_
_geom_hbond_atom_site_label_D
_geom_hbond_atom_site_label_H
_geom_hbond_atom_site_label_A
_geom_hbond_distance_DH
_geom_hbond_distance_HA
_geom_hbond_distance_DA
_geom_hbond_angle_DHA
_geom_hbond_publ_flag
N3 H3A O4 0.877(16) 1.900(15) 2.6159(12) 137.7(13) yes

loop_
_geom_torsion_atom_site_label_1
_geom_torsion_atom_site_label_2
_geom_torsion_atom_site_label_3
_geom_torsion_atom_site_label_4
_geom_torsion
F1 C1 C2 C3 -175.89(9)
C6 C1 C2 C3 2.35(15)
F1 C1 C2 N1 6.89(15)
C6 C1 C2 N1 -174.87(9)
O1 N1 C2 C3 -156.55(9)
O2 N1 C2 C3 22.05(14)
O1 N1 C2 C1 20.69(14)
O2 N1 C2 C1 -160.71(10)
C1 C2 C3 C4 -2.90(14)
N1 C2 C3 C4 174.43(8)
C2 C3 C4 C5 0.72(14)
C2 C3 C4 N2 -178.32(8)
O3 N2 C4 C3 -0.50(12)
O4 N2 C4 C3 179.56(8)
O3 N2 C4 C5 -179.53(8)
O4 N2 C4 C5 0.53(13)
C7 N3 C5 C6 -8.89(15)
C7 N3 C5 C4 171.85(9)
C3 C4 C5 N3 -178.67(8)
N2 C4 C5 N3 0.30(14)
C3 C4 C5 C6 2.03(13)
N2 C4 C5 C6 -179.00(8)
F1 C1 C6 C5 178.79(8)
C2 C1 C6 C5 0.49(15)
N3 C5 C6 C1 178.11(9)
C4 C5 C6 C1 -2.60(13)
C5 N3 C7 O5 1.41(15)
C5 N3 C7 C8 -178.05(8)
O5 C7 C8 C9 -168.86(9)
N3 C7 C8 C9 10.60(13)
O5 C7 C8 C13 10.08(13)
N3 C7 C8 C13 -170.46(8)
C13 C8 C9 C10 -0.17(14)
C7 C8 C9 C10 178.73(8)
C8 C9 C10 C11 0.40(15)
C9 C10 C11 C12 -0.16(15)
C10 C11 C12 C13 -0.31(14)
C11 C12 C13 C8 0.53(14)
C9 C8 C13 C12 -0.29(14)
C7 C8 C13 C12 -179.28(8)
